data_4024567
loop_
_publ_author_name
'N. Deppermann'
'A. H. G. P. Prenzel'
'A. Beitat'
'W. Maison'

_publ_section_title
;
Synthesis of Proline-Based Diketopiperazine Scaffolds
;
_journal_name_full 'Journal of Organic Chemistry'
_journal_page_first 4267
_journal_page_last 4271
_journal_paper_doi 10.1021/jo9004876
_journal_volume 74
_journal_year 2009
_chemical_absolute_configuration syn
_chemical_formula_sum 'C17 H24 N2 O6'
_chemical_formula_weight 352.38
_chemical_name_systematic
; 
 ? 
;
_space_group_IT_number 5
_symmetry_cell_setting monoclinic
_symmetry_space_group_name_Hall 'C 2y'
_symmetry_space_group_name_H-M 'C 1 2 1'
_atom_sites_solution_hydrogens geom
_atom_sites_solution_primary direct
_atom_sites_solution_secondary difmap
_audit_creation_method SHELXL-97
_cell_angle_alpha 90.00
_cell_angle_beta 92.222(19)
_cell_angle_gamma 90.00
_cell_formula_units_Z 4
_cell_length_a 23.982(4)
_cell_length_b 6.0546(7)
_cell_length_c 12.621(2)
_cell_measurement_temperature 193(2)
_cell_volume 1831.1(5)
_computing_cell_refinement 'STOE IPDS Software (1997)'
_computing_data_collection 'STOE IPDS Software (1997)'
_computing_data_reduction 'STOE IPDS Software (1997)'
_computing_structure_refinement 'SHELXL-97 (Sheldrick, 1997)'
_computing_structure_solution 'SHELXS-97 (Sheldrick, 1990)'
_diffrn_ambient_temperature 193(2)
_diffrn_measured_fraction_theta_full 0.977
_diffrn_measured_fraction_theta_max 0.977
_diffrn_measurement_device_type 'STOE IPDS'
_diffrn_radiation_monochromator graphite
_diffrn_radiation_source 'fine-focus sealed tube'
_diffrn_radiation_type MoK\a
_diffrn_radiation_wavelength 0.71073
_diffrn_reflns_av_R_equivalents 0.1495
_diffrn_reflns_av_sigmaI/netI 0.1421
_diffrn_reflns_limit_h_max 31
_diffrn_reflns_limit_h_min -31
_diffrn_reflns_limit_k_max 7
_diffrn_reflns_limit_k_min -8
_diffrn_reflns_limit_l_max 16
_diffrn_reflns_limit_l_min -16
_diffrn_reflns_number 8271
_diffrn_reflns_theta_full 28.26
_diffrn_reflns_theta_max 28.26
_diffrn_reflns_theta_min 3.40
_exptl_absorpt_coefficient_mu 0.097
_exptl_absorpt_correction_type none
_exptl_crystal_colour colourless
_exptl_crystal_density_diffrn 1.278
_exptl_crystal_density_method 'not measured'
_exptl_crystal_description 'needle shaped'
_exptl_crystal_F_000 752
_exptl_crystal_size_max 0.56
_exptl_crystal_size_mid 0.16
_exptl_crystal_size_min 0.08
_refine_diff_density_max 0.361
_refine_diff_density_min -0.303
_refine_diff_density_rms 0.067
_refine_ls_abs_structure_details 'Flack H D (1983), Acta Cryst. A39, 876-881'
_refine_ls_extinction_method none
_refine_ls_goodness_of_fit_ref 0.948
_refine_ls_hydrogen_treatment constr
_refine_ls_matrix_type full
_refine_ls_number_parameters 230
_refine_ls_number_reflns 4390
_refine_ls_number_restraints 1
_refine_ls_restrained_S_all 0.948
_refine_ls_R_factor_all 0.1146
_refine_ls_R_factor_gt 0.0761
_refine_ls_shift/su_max 0.000
_refine_ls_shift/su_mean 0.000
_refine_ls_structure_factor_coef Fsqd
_refine_ls_weighting_details 'calc w=1/[\s^2^(Fo^2^)+(0.0901P)^2^+0.0000P] where P=(Fo^2^+2Fc^2^)/3'
_refine_ls_weighting_scheme calc
_refine_ls_wR_factor_gt 0.1554
_refine_ls_wR_factor_ref 0.1805
_reflns_number_gt 2692
_reflns_number_total 4390
_reflns_threshold_expression >2sigma(I)
_cod_data_source_file jo9004876_si_001.cif
_cod_data_source_block nd1
_cod_depositor_comments
;
The following automatic conversions were performed:
'_symmetry_cell_setting' value 'Monoclinic' changed to 'monoclinic'
according to '/home/saulius/struct/CIF-dictionaries/cif_core.dic'
dictionary named 'cif_core.dic' version 2.4.1 from 2010-06-29.

Automatic conversion script
Id: cif_fix_enum 1527 2010-12-29 10:47:43Z saulius 
;
_cod_original_sg_symbol_H-M C2
_cod_database_code 4024567

loop_
_symmetry_equiv_pos_as_xyz
'x, y, z'
'-x, y, -z'
'x+1/2, y+1/2, z'
'-x+1/2, y+1/2, -z'

loop_
_atom_site_label
_atom_site_type_symbol
_atom_site_fract_x
_atom_site_fract_y
_atom_site_fract_z
_atom_site_U_iso_or_equiv
_atom_site_adp_type
_atom_site_occupancy
_atom_site_symmetry_multiplicity
_atom_site_calc_flag
_atom_site_refinement_flags
_atom_site_disorder_assembly
_atom_site_disorder_group
C1 C 0.23786(13) 0.6797(6) 0.1525(3) 0.0482(8) Uani 1 1 d . . .
H1A H 0.2326 0.8419 0.1506 0.058 Uiso 1 1 calc R . .
H1B H 0.2153 0.6121 0.0937 0.058 Uiso 1 1 calc R . .
C2 C 0.29946(12) 0.6184(6) 0.1460(3) 0.0437(7) Uani 1 1 d . . .
H2 H 0.3218 0.7193 0.1939 0.052 Uiso 1 1 calc R . .
C3 C 0.30301(11) 0.3824(6) 0.1925(2) 0.0385(7) Uani 1 1 d . . .
H3 H 0.2952 0.2698 0.1359 0.046 Uiso 1 1 calc R . .
C4 C 0.24873(12) 0.2218(6) 0.3366(2) 0.0406(7) Uani 1 1 d . . .
C5 C 0.19789(13) 0.2602(7) 0.4034(3) 0.0501(9) Uani 1 1 d . . .
H5 H 0.2089 0.3547 0.4658 0.060 Uiso 1 1 calc R . .
C6 C 0.16943(18) 0.0536(10) 0.4416(5) 0.0877(17) Uani 1 1 d . . .
H6A H 0.1803 -0.0753 0.3988 0.105 Uiso 1 1 calc R . .
H6B H 0.1803 0.0246 0.5168 0.105 Uiso 1 1 calc R . .
C7 C 0.1111(2) 0.0894(13) 0.4303(6) 0.116(3) Uani 1 1 d . . .
H7A H 0.0958 0.1146 0.5010 0.140 Uiso 1 1 calc R . .
H7B H 0.0929 -0.0440 0.3994 0.140 Uiso 1 1 calc R . .
C8 C 0.09820(15) 0.2785(9) 0.3625(3) 0.0650(11) Uani 1 1 d . . .
H8A H 0.0751 0.3877 0.3995 0.078 Uiso 1 1 calc R . .
H8B H 0.0781 0.2321 0.2962 0.078 Uiso 1 1 calc R . .
C9 C 0.16153(13) 0.5266(6) 0.2691(3) 0.0499(8) Uani 1 1 d . . .
C10 C 0.22257(12) 0.5854(6) 0.2582(3) 0.0447(7) Uani 1 1 d . . .
H10 H 0.2340 0.6921 0.3155 0.054 Uiso 1 1 calc R . .
C11 C 0.32211(12) 0.6335(6) 0.0362(3) 0.0452(8) Uani 1 1 d . . .
C12 C 0.40146(17) 0.5737(10) -0.0652(3) 0.0700(12) Uani 1 1 d . . .
H12A H 0.3823 0.4720 -0.1148 0.105 Uiso 1 1 calc R . .
H12B H 0.4406 0.5290 -0.0551 0.105 Uiso 1 1 calc R . .
H12C H 0.3997 0.7240 -0.0941 0.105 Uiso 1 1 calc R . .
C13 C 0.35963(12) 0.3398(6) 0.2483(3) 0.0409(7) Uani 1 1 d . . .
C14 C 0.44534(12) 0.1267(6) 0.2373(3) 0.0508(8) Uani 1 1 d . . .
C15 C 0.48291(15) 0.3287(8) 0.2373(4) 0.0660(11) Uani 1 1 d . . .
H15A H 0.4750 0.4148 0.1727 0.099 Uiso 1 1 calc R . .
H15B H 0.5220 0.2816 0.2395 0.099 Uiso 1 1 calc R . .
H15C H 0.4759 0.4198 0.2995 0.099 Uiso 1 1 calc R . .
C16 C 0.46287(18) -0.0320(9) 0.1533(5) 0.0821(15) Uani 1 1 d . . .
H16A H 0.4399 -0.1657 0.1556 0.123 Uiso 1 1 calc R . .
H16B H 0.5022 -0.0712 0.1659 0.123 Uiso 1 1 calc R . .
H16C H 0.4579 0.0375 0.0834 0.123 Uiso 1 1 calc R . .
C17 C 0.44216(17) 0.0178(10) 0.3441(4) 0.0786(15) Uani 1 1 d . . .
H17A H 0.4318 0.1278 0.3969 0.118 Uiso 1 1 calc R . .
H17B H 0.4786 -0.0458 0.3647 0.118 Uiso 1 1 calc R . .
H17C H 0.4140 -0.0995 0.3404 0.118 Uiso 1 1 calc R . .
N1 N 0.25819(10) 0.3858(5) 0.2681(2) 0.0397(6) Uani 1 1 d . . .
N2 N 0.15277(10) 0.3697(6) 0.3406(2) 0.0504(7) Uani 1 1 d . . .
O1 O 0.27826(9) 0.0569(4) 0.3458(2) 0.0511(6) Uani 1 1 d . . .
O2 O 0.12382(10) 0.6175(6) 0.2168(3) 0.0749(10) Uani 1 1 d . . .
O3 O 0.29628(11) 0.6989(5) -0.0424(2) 0.0624(7) Uani 1 1 d . . .
O4 O 0.37458(9) 0.5682(5) 0.03595(19) 0.0565(7) Uani 1 1 d . . .
O5 O 0.37564(9) 0.4430(5) 0.3260(2) 0.0582(7) Uani 1 1 d . . .
O6 O 0.38804(8) 0.1871(4) 0.19915(17) 0.0435(5) Uani 1 1 d . . .

loop_
_atom_site_aniso_label
_atom_site_aniso_U_11
_atom_site_aniso_U_22
_atom_site_aniso_U_33
_atom_site_aniso_U_23
_atom_site_aniso_U_13
_atom_site_aniso_U_12
C1 0.0433(16) 0.045(2) 0.0555(19) 0.0059(16) -0.0008(13) 0.0021(15)
C2 0.0381(14) 0.0444(19) 0.0483(18) -0.0011(14) -0.0014(12) 0.0022(13)
C3 0.0341(13) 0.0450(17) 0.0363(14) -0.0026(13) 0.0011(11) 0.0045(12)
C4 0.0358(13) 0.0455(18) 0.0400(15) 0.0011(15) -0.0038(11) 0.0041(13)
C5 0.0448(16) 0.063(2) 0.0425(17) 0.0036(16) 0.0015(12) 0.0107(16)
C6 0.069(2) 0.087(4) 0.111(4) 0.045(3) 0.050(2) 0.028(3)
C7 0.091(3) 0.134(6) 0.120(5) 0.072(5) -0.045(3) -0.042(4)
C8 0.0465(18) 0.095(3) 0.053(2) 0.005(2) 0.0057(14) -0.002(2)
C9 0.0393(14) 0.053(2) 0.058(2) 0.0045(17) -0.0002(13) 0.0170(15)
C10 0.0403(14) 0.0428(19) 0.0509(18) -0.0017(15) -0.0002(12) 0.0097(14)
C11 0.0420(15) 0.0455(19) 0.0476(18) 0.0044(14) -0.0053(13) -0.0038(13)
C12 0.067(2) 0.096(3) 0.049(2) -0.003(2) 0.0166(16) -0.005(2)
C13 0.0356(13) 0.0428(18) 0.0441(16) -0.0034(14) 0.0003(11) 0.0012(13)
C14 0.0335(14) 0.052(2) 0.067(2) -0.0024(17) 0.0009(13) 0.0078(14)
C15 0.0394(16) 0.065(3) 0.094(3) 0.003(2) 0.0022(17) 0.0017(17)
C16 0.056(2) 0.083(3) 0.108(4) -0.026(3) -0.004(2) 0.027(2)
C17 0.060(2) 0.087(3) 0.088(3) 0.034(3) -0.007(2) 0.020(2)
N1 0.0326(11) 0.0407(15) 0.0455(14) 0.0015(12) -0.0003(9) 0.0062(10)
N2 0.0316(12) 0.067(2) 0.0530(16) 0.0067(16) 0.0017(10) 0.0108(13)
O1 0.0425(11) 0.0528(15) 0.0582(15) 0.0104(12) 0.0046(9) 0.0101(11)
O2 0.0429(12) 0.091(2) 0.090(2) 0.0354(19) 0.0031(12) 0.0220(14)
O3 0.0664(15) 0.0736(19) 0.0462(13) 0.0134(15) -0.0104(11) 0.0016(14)
O4 0.0490(12) 0.0767(19) 0.0443(13) 0.0091(13) 0.0060(9) 0.0035(13)
O5 0.0456(12) 0.0767(19) 0.0515(14) -0.0244(13) -0.0090(10) 0.0111(12)
O6 0.0380(10) 0.0484(14) 0.0440(11) -0.0064(11) -0.0002(8) 0.0084(9)

loop_
_atom_type_symbol
_atom_type_description
_atom_type_scat_dispersion_real
_atom_type_scat_dispersion_imag
_atom_type_scat_source
C C 0.0033 0.0016 'International Tables Vol C Tables 4.2.6.8 and 6.1.1.4'
H H 0.0000 0.0000 'International Tables Vol C Tables 4.2.6.8 and 6.1.1.4'
N N 0.0061 0.0033 'International Tables Vol C Tables 4.2.6.8 and 6.1.1.4'
O O 0.0106 0.0060 'International Tables Vol C Tables 4.2.6.8 and 6.1.1.4'

loop_
_geom_angle_atom_site_label_1
_geom_angle_atom_site_label_2
_geom_angle_atom_site_label_3
_geom_angle
_geom_angle_site_symmetry_1
_geom_angle_site_symmetry_3
_geom_angle_publ_flag
C10 C1 C2 102.9(3) . . ?
C11 C2 C1 114.6(3) . . ?
C11 C2 C3 112.8(3) . . ?
C1 C2 C3 104.1(3) . . ?
N1 C3 C13 111.3(2) . . ?
N1 C3 C2 101.7(2) . . ?
C13 C3 C2 111.5(3) . . ?
O1 C4 N1 123.5(3) . . ?
O1 C4 C5 122.8(3) . . ?
N1 C4 C5 113.7(3) . . ?
N2 C5 C6 102.3(3) . . ?
N2 C5 C4 110.9(3) . . ?
C6 C5 C4 115.4(3) . . ?
C7 C6 C5 107.3(4) . . ?
C6 C7 C8 111.4(4) . . ?
C7 C8 N2 103.8(3) . . ?
O2 C9 N2 123.5(3) . . ?
O2 C9 C10 122.5(4) . . ?
N2 C9 C10 114.0(3) . . ?
N1 C10 C1 102.9(3) . . ?
N1 C10 C9 110.8(3) . . ?
C1 C10 C9 115.9(3) . . ?
O3 C11 O4 123.5(3) . . ?
O3 C11 C2 125.4(3) . . ?
O4 C11 C2 111.2(3) . . ?
O5 C13 O6 126.1(3) . . ?
O5 C13 C3 122.3(3) . . ?
O6 C13 C3 111.6(3) . . ?
O6 C14 C16 102.1(3) . . ?
O6 C14 C17 108.7(3) . . ?
C16 C14 C17 112.2(4) . . ?
O6 C14 C15 110.1(3) . . ?
C16 C14 C15 109.4(4) . . ?
C17 C14 C15 113.8(4) . . ?
C4 N1 C3 123.8(3) . . ?
C4 N1 C10 123.1(3) . . ?
C3 N1 C10 113.0(3) . . ?
C9 N2 C8 124.4(3) . . ?
C9 N2 C5 123.6(3) . . ?
C8 N2 C5 111.9(3) . . ?
C11 O4 C12 116.8(3) . . ?
C13 O6 C14 120.6(3) . . ?

loop_
_geom_bond_atom_site_label_1
_geom_bond_atom_site_label_2
_geom_bond_distance
_geom_bond_site_symmetry_2
_geom_bond_publ_flag
C1 C10 1.510(5) . ?
C1 C2 1.529(4) . ?
C2 C11 1.511(5) . ?
C2 C3 1.546(5) . ?
C3 N1 1.465(4) . ?
C3 C13 1.527(4) . ?
C4 O1 1.227(4) . ?
C4 N1 1.341(4) . ?
C4 C5 1.528(5) . ?
C5 N2 1.474(4) . ?
C5 C6 1.513(6) . ?
C6 C7 1.418(7) . ?
C7 C8 1.455(8) . ?
C8 N2 1.457(5) . ?
C9 O2 1.229(4) . ?
C9 N2 1.332(5) . ?
C9 C10 1.518(4) . ?
C10 N1 1.482(4) . ?
C11 O3 1.215(4) . ?
C11 O4 1.319(4) . ?
C12 O4 1.453(4) . ?
C13 O5 1.212(4) . ?
C13 O6 1.318(4) . ?
C14 O6 1.484(4) . ?
C14 C16 1.503(6) . ?
C14 C17 1.506(6) . ?
C14 C15 1.519(6) . ?

loop_
_cod_related_entry_id
_cod_related_entry_database
_cod_related_entry_code
1 ChemSpider 30658960
